data_7046684
loop_
_publ_author_name
'Talavera, M.'
'Pereira-Cameselle, R'
'Bola\~no, S'

_publ_section_title
;
 Rhodafuran from a methoxy(alkenyl)carbene by the rhoda-1,3,5-hexatriene
 route.
;
_journal_issue 27
_journal_name_full 'Dalton transactions (Cambridge, England : 2003)'
_journal_page_first 9064
_journal_page_last 9071
_journal_paper_doi 10.1039/c8dt01889h
_journal_volume 47
_journal_year 2018
_chemical_formula_sum 'C29 H38 Cl F6 O P2 Rh'
_chemical_formula_weight 716.89
_space_group_IT_number 14
_space_group_name_Hall '-P 2yn'
_space_group_name_H-M_alt 'P 1 21/n 1'
_symmetry_cell_setting monoclinic
_symmetry_space_group_name_Hall '-P 2yn'
_symmetry_space_group_name_H-M 'P 1 21/n 1'
_atom_sites_solution_hydrogens geom
_atom_sites_solution_primary direct
_atom_sites_solution_secondary difmap
_audit_creation_method SHELXL-97
_audit_update_record
;
2018-06-06 deposited with the CCDC.
2018-06-14 downloaded from the CCDC.
;
_cell_angle_alpha 90.00
_cell_angle_beta 91.6719(14)
_cell_angle_gamma 90.00
_cell_formula_units_Z 4
_cell_length_a 9.4407(4)
_cell_length_b 14.6818(7)
_cell_length_c 22.4117(10)
_cell_measurement_reflns_used 9887
_cell_measurement_temperature 100(2)
_cell_measurement_theta_max 68.30
_cell_measurement_theta_min 3.60
_cell_volume 3105.1(2)
_computing_cell_refinement 'Bruker SAINT'
_computing_data_collection 'Bruker APEX2'
_computing_data_reduction 'Bruker SAINT'
_computing_structure_refinement 'SHELXL-97 (Sheldrick, 1997)'
_computing_structure_solution 'SHELXS-97 (Sheldrick, 1990)'
_diffrn_ambient_temperature 100(2)
_diffrn_measured_fraction_theta_full 0.982
_diffrn_measured_fraction_theta_max 0.982
_diffrn_measurement_device_type 'Bruker CCD Smart 6000'
_diffrn_measurement_method '\f and \w scans'
_diffrn_radiation_monochromator graphite
_diffrn_radiation_source 'fine-focus sealed tube'
_diffrn_radiation_type CuK\a
_diffrn_radiation_wavelength 1.54178
_diffrn_reflns_av_R_equivalents 0.0542
_diffrn_reflns_av_sigmaI/netI 0.0421
_diffrn_reflns_limit_h_max 11
_diffrn_reflns_limit_h_min -11
_diffrn_reflns_limit_k_max 17
_diffrn_reflns_limit_k_min -17
_diffrn_reflns_limit_l_max 26
_diffrn_reflns_limit_l_min -26
_diffrn_reflns_number 29304
_diffrn_reflns_theta_full 68.29
_diffrn_reflns_theta_max 68.29
_diffrn_reflns_theta_min 3.60
_diffrn_standards_number 0
_exptl_absorpt_coefficient_mu 6.728
_exptl_absorpt_correction_T_max 0.7746
_exptl_absorpt_correction_T_min 0.4868
_exptl_absorpt_correction_type multi-scan
_exptl_absorpt_process_details 'SADABS V2014/2 (Bruker AXS Inc.)'
_exptl_crystal_colour orange
_exptl_crystal_density_diffrn 1.534
_exptl_crystal_density_method 'not measured'
_exptl_crystal_description plate
_exptl_crystal_F_000 1464
_exptl_crystal_size_max 0.13
_exptl_crystal_size_mid 0.10
_exptl_crystal_size_min 0.04
_refine_diff_density_max 2.061
_refine_diff_density_min -2.202
_refine_diff_density_rms 0.185
_refine_ls_extinction_method none
_refine_ls_goodness_of_fit_ref 1.197
_refine_ls_hydrogen_treatment mixed
_refine_ls_matrix_type full
_refine_ls_number_parameters 370
_refine_ls_number_reflns 5590
_refine_ls_number_restraints 0
_refine_ls_restrained_S_all 1.197
_refine_ls_R_factor_all 0.0888
_refine_ls_R_factor_gt 0.0859
_refine_ls_shift/su_max 0.000
_refine_ls_shift/su_mean 0.000
_refine_ls_structure_factor_coef Fsqd
_refine_ls_weighting_details 'calc w=1/[\s^2^(Fo^2^)+(0.0000P)^2^+82.7809P] where P=(Fo^2^+2Fc^2^)/3'
_refine_ls_weighting_scheme calc
_refine_ls_wR_factor_gt 0.2260
_refine_ls_wR_factor_ref 0.2271
_reflns_number_gt 5208
_reflns_number_total 5590
_reflns_threshold_expression >2sigma(I)
_cod_data_source_file c8dt01889h2.cif
_cod_data_source_block jb142616_2_0m
_cod_depositor_comments
;
The following automatic conversions were performed:

'_symmetry_cell_setting' value 'Monoclinic' changed to 'monoclinic'
according to
/home/data/users/saulius/crontab/automatic-downloads/rss-feeds/RSC/lib/dictionaries/cif_core.dic
dictionary named 'cif_core.dic' version 2.4.2 from 2011-04-26.

Automatic conversion script
Id: cif_fix_values 4973 2017-02-22 13:04:09Z antanas 

 Adding full bibliography for 7046682--7046684.cif.
;
_cod_original_sg_symbol_H-M P2(1)/n
_cod_database_code 7046684

loop_
_symmetry_equiv_pos_as_xyz
'x, y, z'
'-x+1/2, y+1/2, -z+1/2'
'-x, -y, -z'
'x-1/2, -y-1/2, z-1/2'

loop_
_atom_site_label
_atom_site_type_symbol
_atom_site_fract_x
_atom_site_fract_y
_atom_site_fract_z
_atom_site_U_iso_or_equiv
_atom_site_adp_type
_atom_site_occupancy
_atom_site_symmetry_multiplicity
_atom_site_calc_flag
_atom_site_refinement_flags
C7 C 0.2346(16) 0.9705(9) 0.0352(5) 0.046(3) Uani 1 1 d .
H7A H 0.2839 1.0287 0.0306 0.069 Uiso 1 1 calc R
H7B H 0.1331 0.9817 0.0397 0.069 Uiso 1 1 calc R
H7C H 0.2487 0.9326 -0.0001 0.069 Uiso 1 1 calc R
C6 C 0.4991(12) 0.8326(10) 0.0403(5) 0.046(3) Uani 1 1 d .
H6A H 0.4435 0.8395 0.0029 0.068 Uiso 1 1 calc R
H6B H 0.5262 0.7686 0.0455 0.068 Uiso 1 1 calc R
H6C H 0.5846 0.8703 0.0388 0.068 Uiso 1 1 calc R
C10 C 0.5643(13) 0.7842(11) 0.1774(7) 0.055(4) Uani 1 1 d .
H10A H 0.6484 0.8233 0.1805 0.083 Uiso 1 1 calc R
H10B H 0.5815 0.7343 0.1495 0.083 Uiso 1 1 calc R
H10C H 0.5443 0.7591 0.2168 0.083 Uiso 1 1 calc R
C9 C 0.3384(13) 0.8890(9) 0.2553(5) 0.039(3) Uani 1 1 d .
H9A H 0.2424 0.9018 0.2685 0.059 Uiso 1 1 calc R
H9B H 0.4024 0.9378 0.2688 0.059 Uiso 1 1 calc R
H9C H 0.3710 0.8308 0.2722 0.059 Uiso 1 1 calc R
Rh1 Rh 0.22762(8) 0.78771(5) 0.12373(3) 0.0212(2) Uani 1 1 d .
P1 P 0.0745(3) 0.72172(19) 0.18997(12) 0.0291(6) Uani 1 1 d .
Cl1 Cl 0.3211(3) 0.63695(18) 0.11410(12) 0.0327(6) Uani 1 1 d .
P4 P 0.7028(3) 0.0727(2) 0.15183(12) 0.0346(7) Uani 1 1 d .
F3 F 0.8266(8) 0.0980(5) 0.1080(3) 0.0500(19) Uani 1 1 d .
F1 F 0.7811(10) -0.0210(6) 0.1674(4) 0.071(3) Uani 1 1 d .
F6 F 0.5784(8) 0.0427(6) 0.1957(3) 0.058(2) Uani 1 1 d .
F2 F 0.6243(10) 0.1653(6) 0.1373(4) 0.071(3) Uani 1 1 d .
F5 F 0.6186(10) 0.0253(7) 0.0978(4) 0.073(3) Uani 1 1 d .
F4 F 0.7841(11) 0.1180(7) 0.2064(4) 0.078(3) Uani 1 1 d .
C41 C -0.0375(12) 0.7934(9) 0.2345(5) 0.038(3) Uani 1 1 d .
H41A H -0.0957 0.7552 0.2599 0.057 Uiso 1 1 calc R
H41B H -0.0991 0.8302 0.2081 0.057 Uiso 1 1 calc R
H41C H 0.0218 0.8337 0.2595 0.057 Uiso 1 1 calc R
C1 C 0.4123(12) 0.8622(8) 0.0914(5) 0.036(3) Uani 1 1 d .
C3 C 0.2431(11) 0.9317(7) 0.1486(5) 0.027(2) Uani 1 1 d .
C2 C 0.2934(12) 0.9219(7) 0.0900(5) 0.029(2) Uani 1 1 d .
C42 C 0.1744(13) 0.6588(8) 0.2465(5) 0.039(3) Uani 1 1 d .
H42A H 0.2375 0.7005 0.2688 0.058 Uiso 1 1 calc R
H42B H 0.2309 0.6116 0.2274 0.058 Uiso 1 1 calc R
H42C H 0.1089 0.6302 0.2740 0.058 Uiso 1 1 calc R
O1 O -0.0234(8) 0.8039(6) 0.0383(3) 0.0357(18) Uani 1 1 d .
C12 C 0.1591(11) 0.7187(8) 0.0021(5) 0.030(2) Uani 1 1 d .
H12 H 0.2593 0.7124 0.0040 0.036 Uiso 1 1 calc R
C11 C 0.1005(12) 0.7685(7) 0.0507(5) 0.032(2) Uani 1 1 d .
C8 C 0.1306(14) 0.9982(8) 0.1671(5) 0.041(3) Uani 1 1 d .
H8A H 0.1735 1.0581 0.1741 0.062 Uiso 1 1 calc R
H8B H 0.0878 0.9767 0.2039 0.062 Uiso 1 1 calc R
H8C H 0.0573 1.0028 0.1354 0.062 Uiso 1 1 calc R
C4 C 0.3373(13) 0.8836(8) 0.1889(5) 0.035(3) Uani 1 1 d .
C5 C 0.4365(12) 0.8407(9) 0.1545(5) 0.041(3) Uani 1 1 d .
C36 C 0.2777(12) 0.5583(8) -0.0558(5) 0.034(2) Uani 1 1 d .
H36 H 0.2870 0.5560 -0.0135 0.041 Uiso 1 1 calc R
C14 C -0.1002(13) 0.8566(8) 0.0809(5) 0.038(3) Uani 1 1 d .
H14A H -0.0380 0.8703 0.1155 0.057 Uiso 1 1 calc R
H14B H -0.1824 0.8218 0.0938 0.057 Uiso 1 1 calc R
H14C H -0.1323 0.9137 0.0623 0.057 Uiso 1 1 calc R
C32 C 0.1655(11) 0.6196(8) -0.1450(5) 0.029(2) Uani 1 1 d .
H32 H 0.0966 0.6580 -0.1638 0.035 Uiso 1 1 calc R
C22 C -0.1245(11) 0.7701(7) -0.0788(4) 0.028(2) Uani 1 1 d .
H22 H -0.0706 0.8247 -0.0776 0.034 Uiso 1 1 calc R
C21 C -0.0595(11) 0.6875(7) -0.0644(4) 0.027(2) Uani 1 1 d .
C31 C 0.1822(11) 0.6178(7) -0.0828(4) 0.026(2) Uani 1 1 d .
C13 C 0.0942(12) 0.6794(7) -0.0459(4) 0.028(2) Uani 1 1 d .
C26 C -0.1406(12) 0.6084(8) -0.0686(5) 0.034(3) Uani 1 1 d .
H26 H -0.0973 0.5512 -0.0604 0.041 Uiso 1 1 calc R
C43 C -0.0459(13) 0.6366(9) 0.1580(5) 0.041(3) Uani 1 1 d .
H43A H -0.0943 0.6051 0.1901 0.062 Uiso 1 1 calc R
H43B H 0.0081 0.5924 0.1351 0.062 Uiso 1 1 calc R
H43C H -0.1161 0.6665 0.1316 0.062 Uiso 1 1 calc R
C34 C 0.3500(11) 0.5055(8) -0.1521(5) 0.034(3) Uani 1 1 d .
H34 H 0.4091 0.4689 -0.1759 0.041 Uiso 1 1 calc R
C33 C 0.2517(12) 0.5642(8) -0.1790(5) 0.034(3) Uani 1 1 d .
H33 H 0.2431 0.5664 -0.2214 0.041 Uiso 1 1 calc R
C24 C -0.3465(11) 0.6943(8) -0.0967(5) 0.032(2) Uani 1 1 d .
H24 H -0.4450 0.6970 -0.1065 0.038 Uiso 1 1 calc R
C35 C 0.3613(12) 0.5009(8) -0.0909(6) 0.039(3) Uani 1 1 d .
H35 H 0.4254 0.4591 -0.0723 0.046 Uiso 1 1 calc R
C23 C -0.2668(12) 0.7731(8) -0.0946(5) 0.034(3) Uani 1 1 d .
H23 H -0.3102 0.8299 -0.1042 0.041 Uiso 1 1 calc R
C25 C -0.2829(13) 0.6116(8) -0.0846(6) 0.040(3) Uani 1 1 d .
H25 H -0.3368 0.5571 -0.0871 0.047 Uiso 1 1 calc R

loop_
_atom_site_aniso_label
_atom_site_aniso_U_11
_atom_site_aniso_U_22
_atom_site_aniso_U_33
_atom_site_aniso_U_23
_atom_site_aniso_U_13
_atom_site_aniso_U_12
C7 0.074(10) 0.036(7) 0.029(6) 0.007(5) -0.002(6) -0.004(6)
C6 0.025(6) 0.071(9) 0.041(7) -0.004(6) 0.020(5) -0.016(6)
C10 0.028(6) 0.073(10) 0.065(9) 0.001(8) -0.009(6) -0.008(7)
C9 0.040(7) 0.048(7) 0.029(6) -0.002(5) -0.009(5) -0.002(6)
Rh1 0.0229(4) 0.0230(4) 0.0178(4) 0.0002(3) 0.0011(3) -0.0024(3)
P1 0.0296(14) 0.0285(14) 0.0294(13) 0.0040(11) 0.0056(11) -0.0030(12)
Cl1 0.0275(13) 0.0317(13) 0.0390(14) -0.0018(11) 0.0020(10) 0.0111(11)
P4 0.0445(17) 0.0329(15) 0.0269(14) -0.0002(11) 0.0083(12) 0.0105(13)
F3 0.040(4) 0.063(5) 0.048(4) 0.018(4) 0.010(3) -0.001(4)
F1 0.085(6) 0.054(5) 0.076(6) 0.024(4) 0.056(5) 0.034(5)
F6 0.053(5) 0.073(6) 0.050(4) 0.003(4) 0.024(4) 0.017(4)
F2 0.073(6) 0.051(5) 0.090(7) 0.016(5) 0.009(5) 0.025(5)
F5 0.087(7) 0.088(7) 0.044(5) -0.009(4) 0.013(4) -0.047(6)
F4 0.097(7) 0.089(7) 0.046(5) -0.010(5) -0.015(5) -0.001(6)
C41 0.031(6) 0.044(7) 0.039(6) 0.005(5) 0.005(5) -0.002(5)
C1 0.025(6) 0.044(7) 0.040(6) 0.007(5) 0.015(5) -0.009(5)
C3 0.028(5) 0.020(5) 0.033(5) -0.001(4) -0.005(4) -0.009(4)
C2 0.033(6) 0.026(5) 0.028(5) 0.003(4) -0.002(4) -0.017(5)
C42 0.045(7) 0.036(6) 0.036(6) 0.013(5) 0.001(5) 0.003(5)
O1 0.036(4) 0.044(5) 0.027(4) -0.008(3) -0.004(3) 0.008(4)
C12 0.027(5) 0.034(6) 0.029(5) -0.004(5) -0.001(4) 0.003(5)
C11 0.041(6) 0.027(6) 0.027(5) -0.002(4) 0.001(5) -0.002(5)
C8 0.056(8) 0.027(6) 0.040(7) -0.003(5) -0.004(6) -0.006(6)
C4 0.050(7) 0.028(6) 0.026(5) -0.002(4) -0.006(5) -0.009(5)
C5 0.028(6) 0.052(8) 0.042(7) 0.006(6) -0.001(5) -0.018(6)
C36 0.043(7) 0.033(6) 0.025(5) -0.005(5) 0.000(5) -0.003(5)
C14 0.037(6) 0.043(7) 0.033(6) -0.005(5) -0.007(5) 0.001(5)
C32 0.027(5) 0.036(6) 0.025(5) -0.005(4) 0.002(4) -0.003(5)
C22 0.034(6) 0.023(5) 0.026(5) -0.001(4) -0.002(4) 0.001(4)
C21 0.028(5) 0.036(6) 0.019(5) 0.002(4) 0.001(4) -0.002(4)
C31 0.025(5) 0.029(5) 0.024(5) -0.001(4) -0.001(4) -0.006(4)
C13 0.034(6) 0.030(5) 0.021(5) 0.004(4) 0.010(4) -0.003(5)
C26 0.032(6) 0.030(6) 0.041(6) 0.005(5) 0.002(5) -0.002(5)
C43 0.041(7) 0.047(7) 0.036(6) 0.001(5) 0.017(5) -0.014(6)
C34 0.013(5) 0.041(6) 0.050(7) -0.015(5) 0.017(5) -0.016(5)
C33 0.034(6) 0.040(6) 0.030(6) -0.006(5) 0.015(5) -0.020(5)
C24 0.019(5) 0.048(7) 0.029(5) -0.003(5) -0.002(4) 0.001(5)
C35 0.026(6) 0.038(6) 0.052(7) -0.007(6) 0.000(5) 0.004(5)
C23 0.042(6) 0.030(6) 0.029(6) -0.003(5) -0.009(5) 0.012(5)
C25 0.036(7) 0.033(6) 0.049(7) 0.003(5) -0.003(5) -0.012(5)

loop_
_atom_type_symbol
_atom_type_description
_atom_type_scat_dispersion_real
_atom_type_scat_dispersion_imag
_atom_type_scat_source
C C 0.0181 0.0091 'International Tables Vol C Tables 4.2.6.8 and 6.1.1.4'
H H 0.0000 0.0000 'International Tables Vol C Tables 4.2.6.8 and 6.1.1.4'
O O 0.0492 0.0322 'International Tables Vol C Tables 4.2.6.8 and 6.1.1.4'
F F 0.0727 0.0534 'International Tables Vol C Tables 4.2.6.8 and 6.1.1.4'
P P 0.2955 0.4335 'International Tables Vol C Tables 4.2.6.8 and 6.1.1.4'
Cl Cl 0.3639 0.7018 'International Tables Vol C Tables 4.2.6.8 and 6.1.1.4'
Rh Rh 0.0927 3.6045 'International Tables Vol C Tables 4.2.6.8 and 6.1.1.4'

loop_
_geom_angle_atom_site_label_1
_geom_angle_atom_site_label_2
_geom_angle_atom_site_label_3
_geom_angle
C11 Rh1 C3 112.0(4)
C11 Rh1 C1 105.1(4)
C3 Rh1 C1 63.7(4)
C11 Rh1 C2 90.8(4)
C3 Rh1 C2 37.6(4)
C1 Rh1 C2 37.7(4)
C11 Rh1 C5 143.6(4)
C3 Rh1 C5 61.9(5)
C1 Rh1 C5 38.7(4)
C2 Rh1 C5 62.3(4)
C11 Rh1 C4 149.4(4)
C3 Rh1 C4 37.6(4)
C1 Rh1 C4 63.3(4)
C2 Rh1 C4 62.4(4)
C5 Rh1 C4 36.0(5)
C11 Rh1 P1 95.4(3)
C3 Rh1 P1 106.2(3)
C1 Rh1 P1 159.3(3)
C2 Rh1 P1 141.4(3)
C5 Rh1 P1 121.0(3)
C4 Rh1 P1 97.4(3)
C11 Rh1 Cl1 90.6(3)
C3 Rh1 Cl1 153.3(3)
C1 Rh1 Cl1 97.6(3)
C2 Rh1 Cl1 133.3(3)
C5 Rh1 Cl1 91.5(4)
C4 Rh1 Cl1 118.1(3)
P1 Rh1 Cl1 84.81(10)
C42 P1 C41 102.2(6)
C42 P1 C43 103.4(6)
C41 P1 C43 104.4(6)
C42 P1 Rh1 109.9(4)
C41 P1 Rh1 119.7(4)
C43 P1 Rh1 115.4(4)
F4 P4 F2 90.7(6)
F4 P4 F5 178.5(5)
F2 P4 F5 90.0(6)
F4 P4 F3 91.8(5)
F2 P4 F3 91.2(5)
F5 P4 F3 89.6(4)
F4 P4 F1 89.0(6)
F2 P4 F1 179.2(5)
F5 P4 F1 90.3(6)
F3 P4 F1 89.5(4)
F4 P4 F6 89.4(5)
F2 P4 F6 90.9(5)
F5 P4 F6 89.3(5)
F3 P4 F6 177.6(5)
F1 P4 F6 88.4(4)
C2 C1 C5 104.8(10)
C2 C1 C6 127.8(11)
C5 C1 C6 127.3(12)
C2 C1 Rh1 71.4(6)
C5 C1 Rh1 71.1(6)
C6 C1 Rh1 124.5(9)
C2 C3 C4 108.3(10)
C2 C3 C8 125.3(10)
C4 C3 C8 125.1(10)
C2 C3 Rh1 71.7(6)
C4 C3 Rh1 73.7(6)
C8 C3 Rh1 130.7(7)
C3 C2 C1 109.1(10)
C3 C2 C7 125.4(11)
C1 C2 C7 125.4(10)
C3 C2 Rh1 70.6(6)
C1 C2 Rh1 70.9(6)
C7 C2 Rh1 126.9(8)
C11 O1 C14 122.7(8)
C13 C12 C11 130.1(10)
O1 C11 C12 113.9(9)
O1 C11 Rh1 128.7(8)
C12 C11 Rh1 116.9(8)
C5 C4 C3 107.0(10)
C5 C4 C9 126.6(11)
C3 C4 C9 126.0(11)
C5 C4 Rh1 70.2(6)
C3 C4 Rh1 68.7(6)
C9 C4 Rh1 132.0(8)
C4 C5 C1 110.6(11)
C4 C5 C10 126.6(11)
C1 C5 C10 122.6(12)
C4 C5 Rh1 73.8(7)
C1 C5 Rh1 70.2(6)
C10 C5 Rh1 126.7(9)
C31 C36 C35 120.1(10)
C33 C32 C31 119.0(11)
C23 C22 C21 120.5(10)
C22 C21 C26 118.2(10)
C22 C21 C13 123.3(10)
C26 C21 C13 118.5(10)
C36 C31 C32 120.1(10)
C36 C31 C13 120.4(9)
C32 C31 C13 119.6(10)
C12 C13 C31 116.9(10)
C12 C13 C21 126.8(10)
C31 C13 C21 116.3(9)
C25 C26 C21 121.2(11)
C35 C34 C33 119.7(10)
C34 C33 C32 121.1(10)
C25 C24 C23 119.9(10)
C34 C35 C36 119.9(11)
C22 C23 C24 120.4(10)
C24 C25 C26 119.8(11)

loop_
_geom_bond_atom_site_label_1
_geom_bond_atom_site_label_2
_geom_bond_distance
C7 C2 1.511(15)
C6 C1 1.492(15)
C10 C5 1.539(18)
C9 C4 1.490(15)
Rh1 C11 2.021(11)
Rh1 C3 2.191(10)
Rh1 C1 2.199(10)
Rh1 C2 2.206(10)
Rh1 C5 2.212(11)
Rh1 C4 2.258(11)
Rh1 P1 2.315(3)
Rh1 Cl1 2.395(3)
P1 C42 1.811(11)
P1 C41 1.811(12)
P1 C43 1.822(12)
P4 F4 1.572(9)
P4 F2 1.578(8)
P4 F5 1.589(9)
P4 F3 1.592(7)
P4 F1 1.595(8)
P4 F6 1.614(8)
C1 C2 1.424(17)
C1 C5 1.461(16)
C3 C2 1.419(15)
C3 C4 1.435(15)
C3 C8 1.509(16)
O1 C11 1.302(14)
O1 C14 1.441(13)
C12 C13 1.351(15)
C12 C11 1.436(15)
C4 C5 1.381(18)
C36 C31 1.383(16)
C36 C35 1.410(16)
C32 C33 1.393(15)
C32 C31 1.398(14)
C22 C23 1.380(15)
C22 C21 1.393(15)
C21 C26 1.393(15)
C21 C13 1.502(15)
C31 C13 1.495(15)
C26 C25 1.381(16)
C34 C35 1.374(17)
C34 C33 1.391(17)
C24 C25 1.377(17)
C24 C23 1.381(16)
